data_4335356
loop_
_publ_author_name
'Angel L. Serrano'
'Miguel A. Casado'
'Jos\'e A. L\'opez'
'Cristina Tejel'

_publ_contact_author
;
  Dr. Cristina Tejel
  I.S.Q.C.H. - Departamento de Qu\'imica Inorg\'anica 
  Facultad de Ciencias
  Universidad de Zaragoza
  50009 Zaragoza, Spain
;
_publ_contact_author_email ctejel@unizar.es
_publ_section_title
;
 Rhodium and Iridium Complexes with a New Scorpionate Phosphane Ligand
;
_journal_name_full 'Inorganic Chemistry'
_journal_page_first 7593
_journal_page_last 7607
_journal_paper_doi 10.1021/ic400684s
_journal_volume 52
_journal_year 2013
_chemical_formula_moiety 'C41 H40 B N2 O P2 Rh'
_chemical_formula_sum 'C41 H40 B N2 O P2 Rh'
_chemical_formula_weight 752.41
_chemical_name_systematic
;
 ?
;
_space_group_IT_number 14
_symmetry_cell_setting monoclinic
_symmetry_space_group_name_Hall '-P 2yn'
_symmetry_space_group_name_H-M 'P 1 21/n 1'
_atom_sites_solution_hydrogens geom
_atom_sites_solution_primary direct
_atom_sites_solution_secondary difmap
_audit_creation_method SHELXL-97
_cell_angle_alpha 90.00
_cell_angle_beta 102.177(3)
_cell_angle_gamma 90.00
_cell_formula_units_Z 4
_cell_length_a 11.203(2)
_cell_length_b 24.429(4)
_cell_length_c 13.786(2)
_cell_measurement_reflns_used 2707
_cell_measurement_temperature 100(2)
_cell_measurement_theta_max 24.42
_cell_measurement_theta_min 2.25
_cell_volume 3688.0(10)
_computing_cell_refinement 'SAINT+ v. 7.56A (Bruker AXS, 2008)'
_computing_data_collection 'SMART v. 5.611 (Bruker AXS, 2000)'
_computing_data_reduction 'SAINT+ v. 7.56A (Bruker AXS, 2008)'
_computing_molecular_graphics
;
ORTEP3 for Windows - L. J. Farrugia, 
J. Appl. Crystallogr. 1997, 30, 565.
;
_computing_structure_refinement
;
SHELX97 - Programs for Crystal Structure Analysis (Release 97-2). 
G. M. Sheldrick, Institut fur Anorganische Chemie der Universitat, 
Tammanstrasse 4, D-3400 Gottingen, Germany, 1998.
;
_computing_structure_solution
;
SHELX97 - Programs for Crystal Structure Analysis (Release 97-2). 
G. M. Sheldrick, Institut fur Anorganische Chemie der Universitat, 
Tammanstrasse 4, D-3400 Gottingen, Germany, 1998.
;
_diffrn_ambient_temperature 100(2)
_diffrn_detector_area_resol_mean 8.26
_diffrn_measured_fraction_theta_full 0.998
_diffrn_measured_fraction_theta_max 0.998
_diffrn_measurement_device_type 'Bruker SMART APEX CCD system'
_diffrn_measurement_method '\W rotations with narrow frames'
_diffrn_radiation_monochromator graphite
_diffrn_radiation_source 'normal-focus sealed tube'
_diffrn_radiation_type MoK\a
_diffrn_radiation_wavelength 0.71073
_diffrn_reflns_av_R_equivalents 0.0546
_diffrn_reflns_av_sigmaI/netI 0.0643
_diffrn_reflns_limit_h_max 13
_diffrn_reflns_limit_h_min -13
_diffrn_reflns_limit_k_max 29
_diffrn_reflns_limit_k_min -29
_diffrn_reflns_limit_l_max 16
_diffrn_reflns_limit_l_min -10
_diffrn_reflns_number 21901
_diffrn_reflns_theta_full 26.00
_diffrn_reflns_theta_max 26.00
_diffrn_reflns_theta_min 1.67
_diffrn_standards_decay_% 'no decay'
_exptl_absorpt_coefficient_mu 0.584
_exptl_absorpt_correction_T_max 0.9475
_exptl_absorpt_correction_T_min 0.8342
_exptl_absorpt_correction_type multi-scan
_exptl_absorpt_process_details
; 
  SADABS-2008/1: Area-Detector Absorption Correction. Bruker-AXS 
;
_exptl_crystal_colour yellow
_exptl_crystal_density_diffrn 1.355
_exptl_crystal_description 'prismatic block'
_exptl_crystal_F_000 1552
_exptl_crystal_size_max 0.14
_exptl_crystal_size_mid 0.11
_exptl_crystal_size_min 0.07
_refine_diff_density_max 0.710
_refine_diff_density_min -0.360
_refine_diff_density_rms 0.083
_refine_ls_extinction_method none
_refine_ls_goodness_of_fit_ref 0.998
_refine_ls_hydrogen_treatment constr
_refine_ls_matrix_type full
_refine_ls_number_parameters 433
_refine_ls_number_reflns 7220
_refine_ls_number_restraints 0
_refine_ls_restrained_S_all 0.998
_refine_ls_R_factor_all 0.0653
_refine_ls_R_factor_gt 0.0407
_refine_ls_shift/su_max 0.001
_refine_ls_shift/su_mean 0.000
_refine_ls_structure_factor_coef Fsqd
_refine_ls_weighting_details 'calc w=1/[\s^2^(Fo^2^)+(0.0406P)^2^+0.0000P] where P=(Fo^2^+2Fc^2^)/3'
_refine_ls_weighting_scheme calc
_refine_ls_wR_factor_gt 0.0841
_refine_ls_wR_factor_ref 0.0939
_reflns_number_gt 5300
_reflns_number_total 7220
_reflns_threshold_expression >2\s(I)
_cod_data_source_file ic400684s_si_002_4.cif
_cod_data_source_block ctb49as
_cod_database_code 4335356

loop_
_symmetry_equiv_pos_as_xyz
'x, y, z'
'-x+1/2, y+1/2, -z+1/2'
'-x, -y, -z'
'x-1/2, -y-1/2, z-1/2'

loop_
_atom_site_label
_atom_site_type_symbol
_atom_site_fract_x
_atom_site_fract_y
_atom_site_fract_z
_atom_site_U_iso_or_equiv
_atom_site_adp_type
_atom_site_occupancy
_atom_site_symmetry_multiplicity
_atom_site_calc_flag
_atom_site_refinement_flags
Rh Rh 0.99244(2) 0.662094(10) 0.283104(19) 0.01714(8) Uani 1 1 d .
P1 P 1.20081(7) 0.66797(3) 0.29810(6) 0.01661(18) Uani 1 1 d .
P2 P 0.78279(7) 0.65882(3) 0.27598(6) 0.01804(18) Uani 1 1 d .
O O 1.0221(2) 0.70820(10) 0.48564(18) 0.0367(6) Uani 1 1 d .
N1 N 0.9832(2) 0.63418(10) 0.13792(19) 0.0177(6) Uani 1 1 d .
N2 N 1.0515(2) 0.59229(9) 0.11106(19) 0.0168(6) Uani 1 1 d .
C1 C 1.2905(3) 0.66038(12) 0.4245(2) 0.0188(7) Uani 1 1 d .
C2 C 1.2642(3) 0.61640(13) 0.4816(2) 0.0240(8) Uani 1 1 d .
H2 H 1.1990 0.5923 0.4548 0.029 Uiso 1 1 calc R
C3 C 1.3319(3) 0.60757(13) 0.5763(2) 0.0270(8) Uani 1 1 d .
H3 H 1.3140 0.5774 0.6142 0.032 Uiso 1 1 calc R
C4 C 1.4261(3) 0.64307(14) 0.6156(3) 0.0284(8) Uani 1 1 d .
H4 H 1.4728 0.6371 0.6808 0.034 Uiso 1 1 calc R
C5 C 1.4526(3) 0.68679(14) 0.5613(3) 0.0289(8) Uani 1 1 d .
H5 H 1.5168 0.7111 0.5893 0.035 Uiso 1 1 calc R
C6 C 1.3857(3) 0.69571(13) 0.4654(2) 0.0248(8) Uani 1 1 d .
H6 H 1.4049 0.7258 0.4278 0.030 Uiso 1 1 calc R
C7 C 1.2446(3) 0.73528(12) 0.2592(2) 0.0196(7) Uani 1 1 d .
C8 C 1.1899(3) 0.78093(13) 0.2894(3) 0.0333(9) Uani 1 1 d .
H8 H 1.1319 0.7766 0.3301 0.040 Uiso 1 1 calc R
C9 C 1.2180(3) 0.83293(14) 0.2615(3) 0.0433(11) Uani 1 1 d .
H9 H 1.1811 0.8640 0.2845 0.052 Uiso 1 1 calc R
C10 C 1.2983(4) 0.83963(15) 0.2013(3) 0.0499(12) Uani 1 1 d .
H10 H 1.3159 0.8753 0.1805 0.060 Uiso 1 1 calc R
C11 C 1.3537(5) 0.79508(18) 0.1707(3) 0.0712(17) Uani 1 1 d .
H11 H 1.4107 0.7997 0.1292 0.085 Uiso 1 1 calc R
C12 C 1.3270(4) 0.74267(15) 0.2002(3) 0.0519(12) Uani 1 1 d .
H12 H 1.3665 0.7118 0.1790 0.062 Uiso 1 1 calc R
C13 C 1.2567(3) 0.61548(12) 0.2262(2) 0.0184(7) Uani 1 1 d .
H13A H 1.2794 0.6331 0.1680 0.022 Uiso 1 1 calc R
H13B H 1.3321 0.5997 0.2673 0.022 Uiso 1 1 calc R
C14 C 0.9100(3) 0.65224(12) 0.0537(2) 0.0228(7) Uani 1 1 d .
H14 H 0.8527 0.6812 0.0503 0.027 Uiso 1 1 calc R
C15 C 0.9298(3) 0.62299(14) -0.0264(3) 0.0272(8) Uani 1 1 d .
H15 H 0.8906 0.6276 -0.0941 0.033 Uiso 1 1 calc R
C16 C 1.0192(3) 0.58541(13) 0.0130(2) 0.0223(7) Uani 1 1 d .
H16 H 1.0525 0.5588 -0.0240 0.027 Uiso 1 1 calc R
C17 C 1.1080(3) 0.53452(12) 0.2741(2) 0.0208(7) Uani 1 1 d .
H17A H 1.1779 0.5225 0.3263 0.025 Uiso 1 1 calc R
H17B H 1.0613 0.5617 0.3044 0.025 Uiso 1 1 calc R
C18 C 1.0276(3) 0.48615(13) 0.2417(2) 0.0245(8) Uani 1 1 d .
H18 H 1.0612 0.4577 0.2087 0.029 Uiso 1 1 calc R
C19 C 0.9156(3) 0.47879(14) 0.2540(3) 0.0350(9) Uani 1 1 d .
H19A H 0.8777 0.5060 0.2865 0.042 Uiso 1 1 calc R
H19B H 0.8726 0.4463 0.2303 0.042 Uiso 1 1 calc R
C20 C 1.2319(3) 0.52190(12) 0.1268(2) 0.0218(7) Uani 1 1 d .
H20A H 1.1718 0.4963 0.0877 0.026 Uiso 1 1 calc R
H20B H 1.2709 0.5425 0.0799 0.026 Uiso 1 1 calc R
C21 C 1.3266(3) 0.49002(13) 0.1960(2) 0.0256(8) Uani 1 1 d .
H21 H 1.2979 0.4615 0.2320 0.031 Uiso 1 1 calc R
C22 C 1.4462(3) 0.49699(14) 0.2130(3) 0.0351(9) Uani 1 1 d .
H22A H 1.4801 0.5249 0.1791 0.042 Uiso 1 1 calc R
H22B H 1.4984 0.4741 0.2591 0.042 Uiso 1 1 calc R
C23 C 1.0090(3) 0.69034(14) 0.4067(3) 0.0251(8) Uani 1 1 d .
C24 C 0.7322(3) 0.72573(12) 0.3107(2) 0.0200(7) Uani 1 1 d .
C25 C 0.7494(3) 0.77068(13) 0.2535(3) 0.0361(9) Uani 1 1 d .
H25 H 0.7820 0.7656 0.1958 0.043 Uiso 1 1 calc R
C26 C 0.7196(4) 0.82280(14) 0.2796(3) 0.0488(12) Uani 1 1 d .
H26 H 0.7290 0.8531 0.2386 0.059 Uiso 1 1 calc R
C27 C 0.6764(4) 0.83090(14) 0.3648(3) 0.0406(10) Uani 1 1 d .
H27 H 0.6579 0.8668 0.3835 0.049 Uiso 1 1 calc R
C28 C 0.6601(3) 0.78685(13) 0.4228(3) 0.0325(9) Uani 1 1 d .
H28 H 0.6291 0.7924 0.4811 0.039 Uiso 1 1 calc R
C29 C 0.6887(3) 0.73436(13) 0.3966(3) 0.0258(8) Uani 1 1 d .
H29 H 0.6784 0.7042 0.4376 0.031 Uiso 1 1 calc R
C30 C 0.7385(3) 0.61177(12) 0.3651(2) 0.0199(7) Uani 1 1 d .
C31 C 0.8265(3) 0.58431(13) 0.4340(2) 0.0231(7) Uani 1 1 d .
H31 H 0.9104 0.5894 0.4335 0.028 Uiso 1 1 calc R
C32 C 0.7936(3) 0.54973(13) 0.5032(3) 0.0288(8) Uani 1 1 d .
H32 H 0.8546 0.5308 0.5494 0.035 Uiso 1 1 calc R
C33 C 0.6718(3) 0.54270(13) 0.5050(3) 0.0284(8) Uani 1 1 d .
H33 H 0.6489 0.5194 0.5532 0.034 Uiso 1 1 calc R
C34 C 0.5830(3) 0.56964(13) 0.4365(3) 0.0269(8) Uani 1 1 d .
H34 H 0.4993 0.5649 0.4379 0.032 Uiso 1 1 calc R
C35 C 0.6156(3) 0.60318(13) 0.3665(2) 0.0235(8) Uani 1 1 d .
H35 H 0.5541 0.6207 0.3186 0.028 Uiso 1 1 calc R
C36 C 0.6775(3) 0.64008(13) 0.1611(2) 0.0201(7) Uani 1 1 d .
C37 C 0.5846(3) 0.67399(14) 0.1122(3) 0.0321(9) Uani 1 1 d .
H37 H 0.5731 0.7090 0.1389 0.039 Uiso 1 1 calc R
C38 C 0.5082(3) 0.65693(16) 0.0244(3) 0.0414(10) Uani 1 1 d .
H38 H 0.4444 0.6801 -0.0086 0.050 Uiso 1 1 calc R
C39 C 0.5251(3) 0.60670(16) -0.0143(3) 0.0373(9) Uani 1 1 d .
H39 H 0.4729 0.5953 -0.0745 0.045 Uiso 1 1 calc R
C40 C 0.6174(3) 0.57225(14) 0.0331(3) 0.0305(8) Uani 1 1 d .
H40 H 0.6283 0.5373 0.0059 0.037 Uiso 1 1 calc R
C41 C 0.6934(3) 0.58912(13) 0.1201(3) 0.0260(8) Uani 1 1 d .
H41 H 0.7573 0.5657 0.1524 0.031 Uiso 1 1 calc R
B B 1.1611(3) 0.56473(14) 0.1863(3) 0.0179(8) Uani 1 1 d .

loop_
_atom_site_aniso_label
_atom_site_aniso_U_11
_atom_site_aniso_U_22
_atom_site_aniso_U_33
_atom_site_aniso_U_23
_atom_site_aniso_U_13
_atom_site_aniso_U_12
Rh 0.01686(13) 0.01789(13) 0.01756(15) -0.00226(11) 0.00565(10) -0.00002(10)
P1 0.0183(4) 0.0157(4) 0.0163(5) -0.0019(3) 0.0048(3) -0.0010(3)
P2 0.0182(4) 0.0173(4) 0.0194(5) 0.0010(4) 0.0058(3) 0.0023(3)
O 0.0340(14) 0.0505(17) 0.0278(16) -0.0175(13) 0.0117(12) -0.0077(12)
N1 0.0163(13) 0.0181(13) 0.0200(16) 0.0026(11) 0.0068(12) 0.0023(10)
N2 0.0204(13) 0.0143(13) 0.0167(15) 0.0009(11) 0.0065(11) -0.0002(10)
C1 0.0200(16) 0.0207(16) 0.0150(17) -0.0062(14) 0.0022(13) 0.0033(13)
C2 0.0263(18) 0.0248(18) 0.019(2) -0.0009(15) 0.0016(15) -0.0028(14)
C3 0.0323(19) 0.0263(19) 0.023(2) 0.0040(15) 0.0073(16) -0.0009(15)
C4 0.0267(19) 0.036(2) 0.020(2) -0.0009(16) -0.0002(16) 0.0020(15)
C5 0.0268(19) 0.032(2) 0.025(2) -0.0020(16) -0.0016(16) -0.0090(15)
C6 0.0257(18) 0.0239(18) 0.025(2) -0.0042(15) 0.0057(16) -0.0028(14)
C7 0.0233(17) 0.0183(17) 0.0146(18) 0.0002(13) -0.0018(14) -0.0035(13)
C8 0.0212(18) 0.0225(19) 0.055(3) 0.0019(18) 0.0047(18) -0.0008(14)
C9 0.034(2) 0.021(2) 0.064(3) 0.0056(19) -0.014(2) -0.0046(16)
C10 0.093(4) 0.022(2) 0.025(2) 0.0093(18) -0.008(2) -0.024(2)
C11 0.131(5) 0.045(3) 0.059(3) -0.015(2) 0.068(3) -0.045(3)
C12 0.088(3) 0.026(2) 0.059(3) -0.015(2) 0.054(3) -0.020(2)
C13 0.0177(16) 0.0183(16) 0.0196(18) -0.0041(14) 0.0049(14) 0.0009(12)
C14 0.0226(17) 0.0238(18) 0.023(2) 0.0064(15) 0.0061(15) 0.0027(13)
C15 0.0262(18) 0.038(2) 0.0162(19) 0.0034(16) 0.0015(15) -0.0022(15)
C16 0.0255(18) 0.0259(18) 0.0161(19) -0.0025(14) 0.0059(15) -0.0039(14)
C17 0.0269(18) 0.0177(16) 0.0170(18) 0.0013(14) 0.0028(15) 0.0027(13)
C18 0.039(2) 0.0158(16) 0.019(2) 0.0004(14) 0.0077(16) -0.0012(14)
C19 0.042(2) 0.0207(19) 0.043(3) -0.0062(17) 0.0109(19) -0.0097(16)
C20 0.0238(17) 0.0181(17) 0.0229(19) -0.0033(14) 0.0040(15) -0.0016(13)
C21 0.034(2) 0.0170(17) 0.026(2) -0.0031(15) 0.0080(16) 0.0046(14)
C22 0.034(2) 0.033(2) 0.037(2) -0.0030(18) 0.0032(18) 0.0094(16)
C23 0.0176(17) 0.0301(19) 0.029(2) -0.0076(16) 0.0078(15) -0.0016(14)
C24 0.0182(16) 0.0192(16) 0.0233(19) 0.0015(14) 0.0059(14) 0.0022(13)
C25 0.053(2) 0.0242(19) 0.041(2) 0.0045(17) 0.032(2) 0.0080(17)
C26 0.083(3) 0.020(2) 0.057(3) 0.0100(19) 0.047(3) 0.0081(19)
C27 0.058(3) 0.0203(19) 0.054(3) -0.0004(18) 0.035(2) 0.0051(17)
C28 0.041(2) 0.029(2) 0.033(2) -0.0024(17) 0.0213(18) 0.0045(16)
C29 0.0287(18) 0.0230(18) 0.028(2) 0.0014(15) 0.0100(16) 0.0001(14)
C30 0.0252(17) 0.0183(17) 0.0166(18) -0.0025(14) 0.0053(14) -0.0009(13)
C31 0.0217(17) 0.0246(18) 0.024(2) 0.0021(15) 0.0079(15) 0.0002(13)
C32 0.035(2) 0.0271(19) 0.024(2) 0.0059(16) 0.0038(16) 0.0024(15)
C33 0.039(2) 0.0230(18) 0.026(2) 0.0028(15) 0.0127(17) -0.0054(15)
C34 0.0267(18) 0.0260(19) 0.028(2) -0.0005(16) 0.0065(16) -0.0042(14)
C35 0.0222(17) 0.0218(17) 0.026(2) 0.0052(15) 0.0040(15) 0.0013(13)
C36 0.0188(16) 0.0239(17) 0.0196(19) 0.0014(14) 0.0085(14) -0.0013(13)
C37 0.031(2) 0.037(2) 0.027(2) -0.0022(17) 0.0041(17) 0.0137(16)
C38 0.035(2) 0.055(3) 0.028(2) -0.001(2) -0.0084(18) 0.0137(19)
C39 0.031(2) 0.055(3) 0.022(2) -0.0089(19) -0.0009(17) -0.0038(18)
C40 0.0294(19) 0.031(2) 0.031(2) -0.0077(17) 0.0059(17) -0.0036(15)
C41 0.0240(18) 0.0260(19) 0.028(2) -0.0001(16) 0.0041(16) 0.0022(14)
B 0.0203(18) 0.0156(18) 0.017(2) -0.0013(15) 0.0017(16) 0.0005(14)

loop_
_atom_type_symbol
_atom_type_description
_atom_type_scat_dispersion_real
_atom_type_scat_dispersion_imag
_atom_type_scat_source
C C 0.0033 0.0016 'International Tables Vol C Tables 4.2.6.8 and 6.1.1.4'
H H 0.0000 0.0000 'International Tables Vol C Tables 4.2.6.8 and 6.1.1.4'
B B 0.0013 0.0007 'International Tables Vol C Tables 4.2.6.8 and 6.1.1.4'
N N 0.0061 0.0033 'International Tables Vol C Tables 4.2.6.8 and 6.1.1.4'
O O 0.0106 0.0060 'International Tables Vol C Tables 4.2.6.8 and 6.1.1.4'
P P 0.1023 0.0942 'International Tables Vol C Tables 4.2.6.8 and 6.1.1.4'
Rh Rh -1.1178 0.9187 'International Tables Vol C Tables 4.2.6.8 and 6.1.1.4'

loop_
_geom_angle_atom_site_label_1
_geom_angle_atom_site_label_2
_geom_angle_atom_site_label_3
_geom_angle
C23 Rh N1 175.42(12)
C23 Rh P1 89.50(10)
N1 Rh P1 87.20(7)
C23 Rh P2 87.41(10)
N1 Rh P2 95.86(7)
P1 Rh P2 176.88(3)
C13 P1 C7 109.33(15)
C13 P1 C1 105.40(14)
C7 P1 C1 104.10(14)
C13 P1 Rh 111.57(10)
C7 P1 Rh 111.04(10)
C1 P1 Rh 114.96(10)
C36 P2 C30 102.05(14)
C36 P2 C24 105.82(14)
C30 P2 C24 104.11(14)
C36 P2 Rh 120.45(10)
C30 P2 Rh 114.05(10)
C24 P2 Rh 108.90(10)
C14 N1 N2 106.5(2)
C14 N1 Rh 128.0(2)
N2 N1 Rh 125.52(19)
C16 N2 N1 108.6(2)
C16 N2 B 128.2(3)
N1 N2 B 122.7(2)
C6 C1 C2 118.8(3)
C6 C1 P1 122.8(3)
C2 C1 P1 118.4(2)
C3 C2 C1 120.8(3)
C2 C3 C4 119.6(3)
C5 C4 C3 120.5(3)
C4 C5 C6 120.4(3)
C5 C6 C1 119.9(3)
C12 C7 C8 118.2(3)
C12 C7 P1 123.4(3)
C8 C7 P1 118.4(3)
C7 C8 C9 121.2(4)
C10 C9 C8 120.0(4)
C9 C10 C11 119.8(4)
C10 C11 C12 120.2(4)
C7 C12 C11 120.6(4)
B C13 P1 116.0(2)
N1 C14 C15 110.6(3)
C14 C15 C16 104.8(3)
N2 C16 C15 109.5(3)
C18 C17 B 115.2(3)
C19 C18 C17 126.9(3)
C21 C20 B 111.7(3)
C22 C21 C20 127.3(3)
O C23 Rh 178.6(3)
C29 C24 C25 118.7(3)
C29 C24 P2 122.9(2)
C25 C24 P2 118.1(3)
C26 C25 C24 120.7(3)
C27 C26 C25 120.2(3)
C28 C27 C26 119.8(3)
C27 C28 C29 120.3(3)
C28 C29 C24 120.3(3)
C31 C30 C35 118.5(3)
C31 C30 P2 120.6(2)
C35 C30 P2 120.8(2)
C32 C31 C30 120.9(3)
C31 C32 C33 119.8(3)
C32 C33 C34 119.9(3)
C35 C34 C33 120.3(3)
C34 C35 C30 120.5(3)
C37 C36 C41 118.9(3)
C37 C36 P2 123.6(3)
C41 C36 P2 117.5(2)
C36 C37 C38 120.3(3)
C39 C38 C37 119.9(3)
C38 C39 C40 120.8(3)
C41 C40 C39 119.4(3)
C40 C41 C36 120.8(3)
N2 B C17 109.0(2)
N2 B C20 109.6(3)
C17 B C20 111.9(3)
N2 B C13 105.0(2)
C17 B C13 113.8(3)
C20 B C13 107.3(2)

loop_
_geom_bond_atom_site_label_1
_geom_bond_atom_site_label_2
_geom_bond_distance
Rh C23 1.811(3)
Rh N1 2.096(3)
Rh P1 2.3042(9)
Rh P2 2.3313(9)
P1 C13 1.811(3)
P1 C7 1.828(3)
P1 C1 1.828(3)
P2 C36 1.823(3)
P2 C30 1.826(3)
P2 C24 1.826(3)
O C23 1.153(4)
N1 C14 1.346(4)
N1 N2 1.375(3)
N2 C16 1.334(4)
N2 B 1.580(4)
C1 C6 1.395(4)
C1 C2 1.399(4)
C2 C3 1.382(4)
C3 C4 1.385(4)
C4 C5 1.372(5)
C5 C6 1.392(4)
C7 C12 1.365(5)
C7 C8 1.378(4)
C8 C9 1.383(5)
C9 C10 1.356(6)
C10 C11 1.363(6)
C11 C12 1.395(5)
C13 B 1.655(4)
C14 C15 1.372(5)
C15 C16 1.383(4)
C17 C18 1.496(4)
C17 B 1.634(5)
C18 C19 1.313(4)
C20 C21 1.489(4)
C20 B 1.634(4)
C21 C22 1.322(5)
C24 C29 1.389(4)
C24 C25 1.389(4)
C25 C26 1.383(5)
C26 C27 1.376(5)
C27 C28 1.376(5)
C28 C29 1.388(4)
C30 C31 1.389(4)
C30 C35 1.397(4)
C31 C32 1.381(4)
C32 C33 1.381(5)
C33 C34 1.385(4)
C34 C35 1.372(4)
C36 C37 1.389(4)
C36 C41 1.394(4)
C37 C38 1.390(5)
C38 C39 1.367(5)
C39 C40 1.386(5)
C40 C41 1.379(4)
